data_4035681
loop_
_publ_author_name
'Plata, Paulina'
'Klimczak, Urszula'
'Zambro\'n, Bartosz K'

_publ_section_title
;
 Acyclic Remote 1,5- and 1,4,5-Stereocontrol in the Catalytic
 Stereoselective Reactions of \b-Lactams with Aldehydes: The Effect of the
 N-Methylimidazole Ligand.
;
_journal_issue 23
_journal_name_full 'The Journal of organic chemistry'
_journal_page_first 14527
_journal_page_last 14552
_journal_paper_doi 10.1021/acs.joc.8b02333
_journal_volume 83
_journal_year 2018
_chemical_formula_moiety 'C29 H43 N O5 S Si, C6 H14'
_chemical_formula_sum 'C35 H57 N O5 S Si'
_chemical_formula_weight 631.96
_space_group_crystal_system monoclinic
_space_group_IT_number 14
_space_group_name_Hall '-P 2ybc'
_space_group_name_H-M_alt 'P 1 21/c 1'
_atom_sites_solution_hydrogens geom
_atom_sites_solution_primary direct
_atom_sites_solution_secondary difmap
_audit_creation_method SHELXL-2014
_cell_angle_alpha 90
_cell_angle_beta 112.5506(18)
_cell_angle_gamma 90
_cell_formula_units_Z 4
_cell_length_a 19.8813(7)
_cell_length_b 8.7695(3)
_cell_length_c 23.6954(8)
_cell_measurement_reflns_used 3095
_cell_measurement_temperature 153(2)
_cell_measurement_theta_max 66.53
_cell_measurement_theta_min 3.83
_cell_volume 3815.4(2)
_computing_cell_refinement 'Bruker SAINT'
_computing_data_collection 'Bruker APEX2'
_computing_data_reduction 'Bruker SAINT'
_computing_molecular_graphics 'Bruker SHELXTL'
_computing_publication_material 'Bruker SHELXTL'
_computing_structure_refinement 'SHELXL-2014 (Sheldrick, 2014)'
_computing_structure_solution 'SHELXL-2014 (Sheldrick, 2014)'
_diffrn_ambient_temperature 153(2)
_diffrn_measured_fraction_theta_full 0.831
_diffrn_measured_fraction_theta_max 0.854
_diffrn_measurement_device_type 'Bruker APEX-II CCD'
_diffrn_measurement_method '\f and \w scans'
_diffrn_radiation_monochromator graphite
_diffrn_radiation_type CuK\a
_diffrn_radiation_wavelength 1.54178
_diffrn_reflns_av_R_equivalents 0.0798
_diffrn_reflns_av_unetI/netI 0.1046
_diffrn_reflns_Laue_measured_fraction_full 0.831
_diffrn_reflns_Laue_measured_fraction_max 0.854
_diffrn_reflns_limit_h_max 21
_diffrn_reflns_limit_h_min -23
_diffrn_reflns_limit_k_max 10
_diffrn_reflns_limit_k_min -8
_diffrn_reflns_limit_l_max 25
_diffrn_reflns_limit_l_min -24
_diffrn_reflns_number 58017
_diffrn_reflns_point_group_measured_fraction_full 0.831
_diffrn_reflns_point_group_measured_fraction_max 0.854
_diffrn_reflns_theta_full 67.679
_diffrn_reflns_theta_max 66.530
_diffrn_reflns_theta_min 3.828
_diffrn_source 'fine-focus sealed tube'
_exptl_absorpt_coefficient_mu 1.344
_exptl_absorpt_correction_T_max 0.7840
_exptl_absorpt_correction_T_min 0.7250
_exptl_absorpt_correction_type numerical
_exptl_absorpt_process_details sadabs
_exptl_crystal_colour colourless
_exptl_crystal_density_diffrn 1.100
_exptl_crystal_density_method 'not measured'
_exptl_crystal_description needle
_exptl_crystal_F_000 1376
_exptl_crystal_size_max 0.386
_exptl_crystal_size_mid 0.230
_exptl_crystal_size_min 0.181
_refine_diff_density_max 0.602
_refine_diff_density_min -0.387
_refine_diff_density_rms 0.070
_refine_ls_extinction_method none
_refine_ls_goodness_of_fit_ref 1.067
_refine_ls_hydrogen_treatment constr
_refine_ls_matrix_type full
_refine_ls_number_parameters 384
_refine_ls_number_reflns 5750
_refine_ls_number_restraints 12
_refine_ls_restrained_S_all 1.080
_refine_ls_R_factor_all 0.1741
_refine_ls_R_factor_gt 0.0833
_refine_ls_shift/su_max 0.084
_refine_ls_shift/su_mean 0.004
_refine_ls_structure_factor_coef Fsqd
_refine_ls_weighting_details 'w=1/[\s^2^(Fo^2^)+(0.1644P)^2^] where P=(Fo^2^+2Fc^2^)/3'
_refine_ls_weighting_scheme calc
_refine_ls_wR_factor_gt 0.2348
_refine_ls_wR_factor_ref 0.2747
_reflns_Friedel_coverage 0.000
_reflns_number_gt 3095
_reflns_number_total 5750
_reflns_threshold_expression 'I > 2\s(I)'
_cod_data_source_file jo8b02333_si_002.cif
_cod_data_source_block BZ_G97d_A_0m
_cod_original_sg_symbol_H-M 'P 21/c'
_cod_database_code 4035681
_shelx_space_group_comment
;
The symmetry employed for this shelxl refinement is uniquely defined
by the following loop, which should always be used as a source of
symmetry information in preference to the above space-group names.
They are only intended as comments.
;
_shelx_estimated_absorpt_t_min 0.625
_shelx_estimated_absorpt_t_max 0.793
_shelxl_version_number 2014-3

loop_
_space_group_symop_operation_xyz
'x, y, z'
'-x, y+1/2, -z+1/2'
'-x, -y, -z'
'x, -y-1/2, z-1/2'

loop_
_atom_site_label
_atom_site_type_symbol
_atom_site_fract_x
_atom_site_fract_y
_atom_site_fract_z
_atom_site_U_iso_or_equiv
_atom_site_adp_type
_atom_site_occupancy
_atom_site_site_symmetry_order
_atom_site_calc_flag
_atom_site_refinement_flags_posn
_atom_site_refinement_flags_adp
_atom_site_disorder_assembly
_atom_site_disorder_group
S1 S 0.44316(6) 1.10441(13) 0.08522(5) 0.0531(5) Uani 1 1 d . . A 1
Si1 Si 0.14922(7) 0.80318(14) 0.05281(6) 0.0533(5) Uani 1 1 d . . A 1
O1 O 0.34133(16) 0.9811(3) 0.13956(16) 0.0591(9) Uani 1 1 d . . A 1
O2 O 0.23716(16) 0.7688(3) 0.08746(13) 0.0541(9) Uani 1 1 d . . A 1
O3 O 0.40998(19) 0.7872(4) -0.01853(16) 0.0691(10) Uani 1 1 d . . A 1
H3 H 0.4507 0.8151 -0.0179 0.104 Uiso 1 1 calc R U A 1
O4 O 0.46600(15) 1.1237(3) 0.03535(13) 0.0588(9) Uani 1 1 d . . A 1
O5 O 0.41648(17) 1.2318(3) 0.10719(15) 0.0671(10) Uani 1 1 d . . A 1
N1 N 0.37783(18) 0.9771(4) 0.05911(16) 0.0462(10) Uani 1 1 d . . A 1
H1 H 0.3677 0.9400 0.0223 0.055 Uiso 1 1 calc R U A 1
C1 C 0.3382(2) 0.9254(5) 0.0916(2) 0.0478(12) Uani 1 1 d . . A 1
C2 C 0.2918(2) 0.7857(5) 0.0624(2) 0.0454(12) Uani 1 1 d . . A 1
H2 H 0.2688 0.7976 0.0170 0.054 Uiso 1 1 calc R U A 1
C3 C 0.3404(2) 0.6507(5) 0.0790(2) 0.0525(13) Uani 1 1 d . . A 1
H3A H 0.3603 0.6231 0.1209 0.063 Uiso 1 1 calc R U A 1
C4 C 0.3585(3) 0.5661(5) 0.0420(2) 0.0555(13) Uani 1 1 d . . A 1
H4 H 0.3925 0.4875 0.0611 0.067 Uiso 1 1 calc R U A 1
C5 C 0.3342(2) 0.5736(5) -0.0255(2) 0.0529(13) Uani 1 1 d . . A 1
H5 H 0.2902 0.6407 -0.0417 0.064 Uiso 1 1 calc R U A 1
C6 C 0.3126(3) 0.4113(5) -0.0538(3) 0.0789(16) Uani 1 1 d . . A 1
H6A H 0.3552 0.3442 -0.0387 0.118 Uiso 1 1 calc R U A 1
H6B H 0.2947 0.4180 -0.0984 0.118 Uiso 1 1 calc R U A 1
H6C H 0.2742 0.3696 -0.0419 0.118 Uiso 1 1 calc R U A 1
C7 C 0.3932(3) 0.6406(5) -0.0451(2) 0.0614(14) Uani 1 1 d . . A 1
H7 H 0.4377 0.5752 -0.0284 0.074 Uiso 1 1 calc R U A 1
C8 C 0.3700(3) 0.6519(6) -0.1139(3) 0.0615(14) Uani 1 1 d . . A 1
C9 C 0.4024(3) 0.5616(6) -0.1446(3) 0.0805(17) Uani 1 1 d . . A 1
H9 H 0.4396 0.4915 -0.1225 0.097 Uiso 1 1 calc R U A 1
C10 C 0.3802(4) 0.5739(8) -0.2083(4) 0.095(2) Uani 1 1 d . . A 1
H10 H 0.4020 0.5119 -0.2295 0.114 Uiso 1 1 calc R U A 1
C11 C 0.3271(5) 0.6758(9) -0.2393(3) 0.102(2) Uani 1 1 d . . A 1
H11 H 0.3121 0.6839 -0.2824 0.122 Uiso 1 1 calc R U A 1
C12 C 0.2948(4) 0.7669(7) -0.2099(4) 0.100(2) Uani 1 1 d . . A 1
H12 H 0.2578 0.8372 -0.2320 0.120 Uiso 1 1 calc R U A 1
C13 C 0.3174(4) 0.7540(6) -0.1471(3) 0.0789(17) Uani 1 1 d . . A 1
H13 H 0.2959 0.8180 -0.1263 0.095 Uiso 1 1 calc R U A 1
C14 C 0.5116(2) 1.0160(5) 0.1459(2) 0.0469(12) Uani 1 1 d . . A 1
C15 C 0.5622(3) 0.9242(5) 0.1342(2) 0.0675(15) Uani 1 1 d . . A 1
H15 H 0.5597 0.9103 0.0936 0.081 Uiso 1 1 calc R U A 1
C16 C 0.6162(3) 0.8540(5) 0.1831(3) 0.0702(15) Uani 1 1 d . . A 1
H16 H 0.6508 0.7910 0.1756 0.084 Uiso 1 1 calc R U A 1
C17 C 0.6211(3) 0.8732(6) 0.2423(3) 0.0672(16) Uani 1 1 d . . A 1
C18 C 0.6817(3) 0.8011(6) 0.2947(3) 0.0917(19) Uani 1 1 d . . A 1
H18A H 0.6645 0.7761 0.3272 0.137 Uiso 1 1 calc R U A 1
H18B H 0.7227 0.8723 0.3104 0.137 Uiso 1 1 calc R U A 1
H18C H 0.6976 0.7077 0.2807 0.137 Uiso 1 1 calc R U A 1
C19 C 0.5683(3) 0.9615(6) 0.2517(2) 0.0637(14) Uani 1 1 d . . A 1
H19 H 0.5694 0.9720 0.2920 0.076 Uiso 1 1 calc R U A 1
C20 C 0.5149(3) 1.0335(5) 0.2047(2) 0.0554(13) Uani 1 1 d . . A 1
H20 H 0.4801 1.0954 0.2124 0.066 Uiso 1 1 calc R U A 1
C21 C 0.1170(3) 0.7035(6) -0.0225(2) 0.0743(16) Uani 1 1 d . . A 1
H21 H 0.1451 0.7495 -0.0454 0.089 Uiso 1 1 calc R U A 1
C22 C 0.1339(3) 0.5346(6) -0.0186(3) 0.106(2) Uani 1 1 d . . A 1
H22A H 0.0990 0.4797 -0.0060 0.159 Uiso 1 1 calc R U A 1
H22B H 0.1833 0.5172 0.0115 0.159 Uiso 1 1 calc R U A 1
H22C H 0.1303 0.4974 -0.0587 0.159 Uiso 1 1 calc R U A 1
C23 C 0.0360(3) 0.7312(7) -0.0625(3) 0.103(2) Uani 1 1 d . . A 1
H23A H 0.0248 0.6882 -0.1033 0.154 Uiso 1 1 calc R U A 1
H23B H 0.0262 0.8411 -0.0659 0.154 Uiso 1 1 calc R U A 1
H23C H 0.0055 0.6819 -0.0436 0.154 Uiso 1 1 calc R U A 1
C24 C 0.1132(3) 0.7326(7) 0.1098(3) 0.0843(17) Uani 1 1 d . . A 1
H24 H 0.1384 0.7972 0.1467 0.101 Uiso 1 1 calc R U A 1
C25 C 0.1335(4) 0.5740(8) 0.1320(3) 0.137(3) Uani 1 1 d . . A 1
H25A H 0.1233 0.5573 0.1688 0.205 Uiso 1 1 calc R U A 1
H25B H 0.1855 0.5582 0.1416 0.205 Uiso 1 1 calc R U A 1
H25C H 0.1050 0.5019 0.1002 0.205 Uiso 1 1 calc R U A 1
C26 C 0.0326(3) 0.7631(8) 0.0939(3) 0.110(2) Uani 1 1 d . . A 1
H26A H 0.0036 0.7032 0.0579 0.165 Uiso 1 1 calc R U A 1
H26B H 0.0226 0.8718 0.0852 0.165 Uiso 1 1 calc R U A 1
H26C H 0.0198 0.7339 0.1285 0.165 Uiso 1 1 calc R U A 1
C27 C 0.1304(3) 1.0108(5) 0.0394(2) 0.0650(14) Uani 1 1 d . . A 1
H27 H 0.0763 1.0221 0.0202 0.078 Uiso 1 1 calc R U A 1
C28 C 0.1604(3) 1.0797(6) -0.0050(3) 0.092(2) Uani 1 1 d . . A 1
H28A H 0.1428 1.1847 -0.0146 0.139 Uiso 1 1 calc R U A 1
H28B H 0.1440 1.0192 -0.0427 0.139 Uiso 1 1 calc R U A 1
H28C H 0.2138 1.0797 0.0135 0.139 Uiso 1 1 calc R U A 1
C29 C 0.1557(3) 1.1005(6) 0.0991(3) 0.102(2) Uani 1 1 d . . A 1
H29A H 0.2086 1.0901 0.1202 0.152 Uiso 1 1 calc R U A 1
H29B H 0.1316 1.0605 0.1251 0.152 Uiso 1 1 calc R U A 1
H29C H 0.1431 1.2083 0.0902 0.152 Uiso 1 1 calc R U A 1
C31' C 0.1053(18) -0.109(3) 0.802(2) 0.72(4) Uiso 1 1 d D . B 1
H31A H 0.0634 -0.0965 0.8135 1.075 Uiso 1 1 calc R U B 1
H31B H 0.1363 -0.1921 0.8259 1.075 Uiso 1 1 calc R U B 1
H31C H 0.0882 -0.1346 0.7583 1.075 Uiso 1 1 calc R U B 1
C32 C 0.1498(11) 0.041(3) 0.8143(8) 0.59(3) Uani 1 1 d D . . .
H32A H 0.1718 0.0612 0.8588 0.712 Uiso 1 1 calc R U B 1
H32B H 0.1896 0.0321 0.7990 0.712 Uiso 1 1 calc R U B 1
C33 C 0.0995(9) 0.170(3) 0.7820(11) 0.430(16) Uani 1 1 d D . . .
H33A H 0.0655 0.1925 0.8024 0.516 Uiso 1 1 calc R U . .
H33B H 0.0706 0.1420 0.7390 0.516 Uiso 1 1 calc R U . .
C34 C 0.1466(9) 0.309(3) 0.7846(9) 0.57(3) Uani 1 1 d D . . .
H34A H 0.1893 0.3126 0.8238 0.683 Uiso 1 1 calc R U C 1
H34B H 0.1638 0.3075 0.7505 0.683 Uiso 1 1 calc R U C 1
C35' C 0.0990(12) 0.436(3) 0.7791(12) 0.435(15) Uiso 1 1 d D . D 1
H35A H 0.0664 0.4033 0.7996 0.522 Uiso 1 1 calc R U D 1
H35B H 0.0680 0.4428 0.7351 0.522 Uiso 1 1 calc R U D 1
C36' C 0.1187(11) 0.591(3) 0.7987(9) 0.408(11) Uiso 1 1 d D . D 1
H36A H 0.1387 0.5956 0.8434 0.612 Uiso 1 1 calc R U D 1
H36B H 0.0755 0.6563 0.7824 0.612 Uiso 1 1 calc R U D 1
H36C H 0.1555 0.6268 0.7835 0.612 Uiso 1 1 calc R U D 1

loop_
_atom_site_aniso_label
_atom_site_aniso_U_11
_atom_site_aniso_U_22
_atom_site_aniso_U_33
_atom_site_aniso_U_23
_atom_site_aniso_U_13
_atom_site_aniso_U_12
S1 0.0519(8) 0.0443(8) 0.0613(10) 0.0104(6) 0.0198(7) -0.0040(6)
Si1 0.0461(9) 0.0501(9) 0.0616(10) 0.0039(6) 0.0183(7) -0.0062(6)
O1 0.060(2) 0.062(2) 0.059(2) -0.0086(18) 0.0272(19) -0.0122(16)
O2 0.051(2) 0.0581(19) 0.055(2) 0.0111(15) 0.0222(17) -0.0038(15)
O3 0.079(3) 0.070(2) 0.072(2) -0.0224(18) 0.044(2) -0.0326(18)
O4 0.047(2) 0.078(2) 0.056(2) 0.0190(16) 0.0253(17) -0.0109(15)
O5 0.071(2) 0.0415(19) 0.086(3) 0.0018(17) 0.027(2) 0.0018(16)
N1 0.045(2) 0.052(2) 0.045(2) 0.0069(17) 0.0213(19) -0.0114(18)
C1 0.041(3) 0.045(3) 0.054(4) 0.007(3) 0.013(3) 0.000(2)
C2 0.044(3) 0.048(3) 0.048(3) 0.007(2) 0.023(2) -0.004(2)
C3 0.059(3) 0.041(3) 0.058(3) 0.014(3) 0.024(3) 0.003(2)
C4 0.059(3) 0.037(3) 0.069(4) 0.014(3) 0.023(3) 0.002(2)
C5 0.050(3) 0.043(3) 0.070(4) 0.006(2) 0.028(3) -0.006(2)
C6 0.100(4) 0.050(3) 0.098(4) -0.007(3) 0.051(4) -0.016(3)
C7 0.053(3) 0.060(3) 0.072(4) -0.006(3) 0.025(3) -0.001(3)
C8 0.071(4) 0.058(3) 0.069(4) -0.018(3) 0.042(4) -0.016(3)
C9 0.075(4) 0.083(4) 0.093(5) -0.025(4) 0.042(4) -0.027(3)
C10 0.106(6) 0.096(5) 0.108(7) -0.046(4) 0.068(5) -0.037(4)
C11 0.142(7) 0.091(5) 0.099(6) -0.025(5) 0.075(6) -0.043(5)
C12 0.127(6) 0.088(5) 0.086(6) 0.002(4) 0.042(5) -0.012(4)
C13 0.109(5) 0.078(4) 0.058(5) 0.000(3) 0.041(4) 0.002(4)
C14 0.045(3) 0.039(3) 0.054(4) 0.003(2) 0.016(3) -0.006(2)
C15 0.073(4) 0.055(3) 0.072(4) 0.003(3) 0.025(3) -0.006(3)
C16 0.061(4) 0.060(3) 0.083(5) 0.021(3) 0.021(4) 0.013(3)
C17 0.055(4) 0.057(3) 0.068(4) 0.021(3) -0.001(3) -0.018(3)
C18 0.071(4) 0.089(4) 0.083(4) 0.031(3) -0.006(3) -0.013(3)
C19 0.052(3) 0.071(3) 0.055(4) 0.007(3) 0.006(3) -0.015(3)
C20 0.048(3) 0.054(3) 0.057(4) -0.005(3) 0.012(3) -0.008(2)
C21 0.063(4) 0.069(4) 0.085(4) -0.008(3) 0.022(3) -0.002(3)
C22 0.097(5) 0.076(4) 0.129(6) -0.039(4) 0.027(4) 0.001(3)
C23 0.061(4) 0.121(5) 0.092(5) -0.034(4) -0.009(3) 0.003(3)
C24 0.051(4) 0.090(4) 0.117(5) 0.026(4) 0.038(3) 0.006(3)
C25 0.118(6) 0.132(6) 0.171(7) 0.082(5) 0.069(5) 0.006(5)
C26 0.068(4) 0.146(6) 0.129(6) 0.038(4) 0.052(4) 0.008(4)
C27 0.047(3) 0.055(3) 0.082(4) 0.004(3) 0.012(3) -0.001(2)
C28 0.073(4) 0.058(4) 0.135(5) 0.034(3) 0.027(4) -0.001(3)
C29 0.073(4) 0.078(4) 0.126(5) -0.034(4) 0.007(4) -0.002(3)
C32 0.59(5) 0.96(7) 0.24(2) 0.02(3) 0.18(3) 0.50(5)
C33 0.24(2) 0.47(4) 0.50(4) -0.18(3) 0.05(2) -0.02(2)
C34 0.37(3) 0.63(5) 0.37(3) -0.04(3) -0.24(3) -0.08(4)

loop_
_atom_type_symbol
_atom_type_description
_atom_type_scat_dispersion_real
_atom_type_scat_dispersion_imag
_atom_type_scat_source
C C 0.0181 0.0091 'International Tables Vol C Tables 4.2.6.8 and 6.1.1.4'
H H 0.0000 0.0000 'International Tables Vol C Tables 4.2.6.8 and 6.1.1.4'
N N 0.0311 0.0180 'International Tables Vol C Tables 4.2.6.8 and 6.1.1.4'
O O 0.0492 0.0322 'International Tables Vol C Tables 4.2.6.8 and 6.1.1.4'
Si Si 0.2541 0.3302 'International Tables Vol C Tables 4.2.6.8 and 6.1.1.4'
S S 0.3331 0.5567 'International Tables Vol C Tables 4.2.6.8 and 6.1.1.4'

loop_
_geom_angle_atom_site_label_1
_geom_angle_atom_site_label_2
_geom_angle_atom_site_label_3
_geom_angle
O5 S1 O4 119.49(18)
O5 S1 N1 108.70(19)
O4 S1 N1 103.00(18)
O5 S1 C14 109.4(2)
O4 S1 C14 109.9(2)
N1 S1 C14 105.25(18)
O2 Si1 C24 102.0(2)
O2 Si1 C27 111.65(19)
C24 Si1 C27 109.9(3)
O2 Si1 C21 107.4(2)
C24 Si1 C21 116.9(3)
C27 Si1 C21 108.8(2)
C2 O2 Si1 127.1(3)
C7 O3 H3 109.5
C1 N1 S1 123.7(3)
C1 N1 H1 118.2
S1 N1 H1 118.2
O1 C1 N1 123.8(4)
O1 C1 C2 123.3(4)
N1 C1 C2 112.8(4)
O2 C2 C3 109.2(3)
O2 C2 C1 108.6(4)
C3 C2 C1 107.5(4)
O2 C2 H2 110.5
C3 C2 H2 110.5
C1 C2 H2 110.5
C4 C3 C2 126.8(4)
C4 C3 H3A 116.6
C2 C3 H3A 116.6
C3 C4 C5 129.8(4)
C3 C4 H4 115.1
C5 C4 H4 115.1
C4 C5 C7 111.8(4)
C4 C5 C6 110.1(4)
C7 C5 C6 109.6(4)
C4 C5 H5 108.4
C7 C5 H5 108.4
C6 C5 H5 108.4
C5 C6 H6A 109.5
C5 C6 H6B 109.5
H6A C6 H6B 109.5
C5 C6 H6C 109.5
H6A C6 H6C 109.5
H6B C6 H6C 109.5
O3 C7 C8 110.0(4)
O3 C7 C5 106.9(4)
C8 C7 C5 113.4(4)
O3 C7 H7 108.8
C8 C7 H7 108.8
C5 C7 H7 108.8
C13 C8 C9 118.4(5)
C13 C8 C7 120.6(5)
C9 C8 C7 120.9(6)
C8 C9 C10 120.1(6)
C8 C9 H9 120.0
C10 C9 H9 120.0
C11 C10 C9 119.3(6)
C11 C10 H10 120.3
C9 C10 H10 120.4
C10 C11 C12 121.6(7)
C10 C11 H11 119.2
C12 C11 H11 119.2
C11 C12 C13 118.5(7)
C11 C12 H12 120.7
C13 C12 H12 120.7
C8 C13 C12 122.1(6)
C8 C13 H13 119.0
C12 C13 H13 119.0
C20 C14 C15 120.4(4)
C20 C14 S1 120.3(4)
C15 C14 S1 119.2(4)
C16 C15 C14 118.5(5)
C16 C15 H15 120.8
C14 C15 H15 120.8
C17 C16 C15 121.7(5)
C17 C16 H16 119.1
C15 C16 H16 119.1
C16 C17 C19 118.0(5)
C16 C17 C18 120.8(6)
C19 C17 C18 121.2(6)
C17 C18 H18A 109.5
C17 C18 H18B 109.5
H18A C18 H18B 109.5
C17 C18 H18C 109.5
H18A C18 H18C 109.5
H18B C18 H18C 109.5
C20 C19 C17 121.7(5)
C20 C19 H19 119.2
C17 C19 H19 119.2
C19 C20 C14 119.7(5)
C19 C20 H20 120.2
C14 C20 H20 120.2
C22 C21 C23 110.2(5)
C22 C21 Si1 114.4(4)
C23 C21 Si1 114.1(4)
C22 C21 H21 105.8
C23 C21 H21 105.8
Si1 C21 H21 105.8
C21 C22 H22A 109.5
C21 C22 H22B 109.5
H22A C22 H22B 109.5
C21 C22 H22C 109.5
H22A C22 H22C 109.5
H22B C22 H22C 109.5
C21 C23 H23A 109.5
C21 C23 H23B 109.5
H23A C23 H23B 109.5
C21 C23 H23C 109.5
H23A C23 H23C 109.5
H23B C23 H23C 109.5
C25 C24 C26 111.6(5)
C25 C24 Si1 116.1(4)
C26 C24 Si1 115.1(4)
C25 C24 H24 104.1
C26 C24 H24 104.1
Si1 C24 H24 104.1
C24 C25 H25A 109.5
C24 C25 H25B 109.5
H25A C25 H25B 109.5
C24 C25 H25C 109.5
H25A C25 H25C 109.5
H25B C25 H25C 109.5
C24 C26 H26A 109.5
C24 C26 H26B 109.5
H26A C26 H26B 109.5
C24 C26 H26C 109.5
H26A C26 H26C 109.5
H26B C26 H26C 109.5
C28 C27 C29 111.1(5)
C28 C27 Si1 113.6(3)
C29 C27 Si1 111.9(4)
C28 C27 H27 106.6
C29 C27 H27 106.6
Si1 C27 H27 106.6
C27 C28 H28A 109.5
C27 C28 H28B 109.5
H28A C28 H28B 109.5
C27 C28 H28C 109.5
H28A C28 H28C 109.5
H28B C28 H28C 109.5
C27 C29 H29A 109.5
C27 C29 H29B 109.5
H29A C29 H29B 109.5
C27 C29 H29C 109.5
H29A C29 H29C 109.5
H29B C29 H29C 109.5
C32 C31' H31A 110.4
C32 C31' H31B 110.8
H31A C31' H31B 108.5
C32 C31' H31C 110.1
H31A C31' H31C 108.5
H31B C31' H31C 108.4
C33 C32 C31' 108.8(15)
C33 C32 H32A 110.0
C31' C32 H32A 109.6
C33 C32 H32B 110.0
C31' C32 H32B 110.1
H32A C32 H32B 108.3
C32 C33 C34 107.5(13)
C32 C33 H33A 110.3
C34 C33 H33A 110.2
C32 C33 H33B 110.2
C34 C33 H33B 110.1
H33A C33 H33B 108.5
C35' C34 C33 104.0(15)
C35' C34 H34A 110.9
C33 C34 H34A 110.9
C35' C34 H34B 111.0
C33 C34 H34B 111.0
H34A C34 H34B 109.0
C34 C35' C36' 127.9(19)
C34 C35' H35A 105.4
C36' C35' H35A 105.4
C34 C35' H35B 105.3
C36' C35' H35B 105.2
H35A C35' H35B 106.0
C35' C36' H36A 109.4
C35' C36' H36B 109.6
H36A C36' H36B 109.5
C35' C36' H36C 109.5
H36A C36' H36C 109.5
H36B C36' H36C 109.5

loop_
_geom_bond_atom_site_label_1
_geom_bond_atom_site_label_2
_geom_bond_distance
S1 O5 1.419(3)
S1 O4 1.429(3)
S1 N1 1.643(3)
S1 C14 1.737(5)
Si1 O2 1.649(3)
Si1 C24 1.861(6)
Si1 C27 1.862(5)
Si1 C21 1.866(5)
O1 C1 1.216(5)
O2 C2 1.431(5)
O3 C7 1.415(5)
O3 H3 0.8400
N1 C1 1.373(5)
N1 H1 0.8800
C1 C2 1.530(6)
C2 C3 1.483(6)
C2 H2 1.0000
C3 C4 1.299(6)
C3 H3A 0.9500
C4 C5 1.486(6)
C4 H4 0.9500
C5 C7 1.535(6)
C5 C6 1.562(6)
C5 H5 1.0000
C6 H6A 0.9800
C6 H6B 0.9800
C6 H6C 0.9800
C7 C8 1.517(7)
C7 H7 1.0000
C8 C13 1.372(7)
C8 C9 1.390(7)
C9 C10 1.404(8)
C9 H9 0.9500
C10 C11 1.363(9)
C10 H10 0.9500
C11 C12 1.371(8)
C11 H11 0.9500
C12 C13 1.384(8)
C12 H12 0.9500
C13 H13 0.9500
C14 C20 1.378(6)
C14 C15 1.397(6)
C15 C16 1.386(7)
C15 H15 0.9500
C16 C17 1.379(7)
C16 H16 0.9500
C17 C19 1.391(7)
C17 C18 1.499(7)
C18 H18A 0.9800
C18 H18B 0.9800
C18 H18C 0.9800
C19 C20 1.364(6)
C19 H19 0.9500
C20 H20 0.9500
C21 C22 1.514(7)
C21 C23 1.543(7)
C21 H21 1.0000
C22 H22A 0.9800
C22 H22B 0.9800
C22 H22C 0.9800
C23 H23A 0.9800
C23 H23B 0.9800
C23 H23C 0.9800
C24 C25 1.487(7)
C24 C26 1.522(7)
C24 H24 1.0000
C25 H25A 0.9800
C25 H25B 0.9800
C25 H25C 0.9800
C26 H26A 0.9800
C26 H26B 0.9800
C26 H26C 0.9800
C27 C28 1.520(6)
C27 C29 1.524(7)
C27 H27 1.0000
C28 H28A 0.9800
C28 H28B 0.9800
C28 H28C 0.9800
C29 H29A 0.9800
C29 H29B 0.9800
C29 H29C 0.9800
C31' C32 1.552(14)
C31' H31A 0.9900
C31' H31B 0.9904
C31' H31C 0.9897
C32 C33 1.510(13)
C32 H32A 0.9900
C32 H32B 0.9900
C33 C34 1.523(13)
C33 H33A 0.9900
C33 H33B 0.9900
C34 C35' 1.437(17)
C34 H34A 0.9900
C34 H34B 0.9900
C35' C36' 1.442(16)
C35' H35A 0.9900
C35' H35B 0.9900
C36' H36A 0.9800
C36' H36B 0.9800
C36' H36C 0.9800

loop_
_geom_hbond_atom_site_label_D
_geom_hbond_atom_site_label_H
_geom_hbond_atom_site_label_A
_geom_hbond_distance_DH
_geom_hbond_distance_HA
_geom_hbond_distance_DA
_geom_hbond_angle_DHA
_geom_hbond_site_symmetry_A
N1 H1 O3 0.88 2.01 2.733(5) 138.0 .
O3 H3 O4 0.84 1.93 2.757(4) 167.6 3_675
N1 H1 O3 0.88 2.01 2.733(5) 138.0 .
O3 H3 O4 0.84 1.93 2.757(4) 167.6 3_675
N1 H1 O3 0.88 2.01 2.733(5) 138.0 .
O3 H3 O4 0.84 1.93 2.757(4) 167.6 3_675
N1 H1 O3 0.88 2.01 2.733(5) 138.0 .
O3 H3 O4 0.84 1.93 2.757(4) 167.6 3_675
N1 H1 O3 0.88 2.01 2.733(5) 138.0 .
O3 H3 O4 0.84 1.93 2.757(4) 167.6 3_675
N1 H1 O3 0.88 2.01 2.733(5) 138.0 .
O3 H3 O4 0.84 1.93 2.757(4) 167.6 3_675
N1 H1 O3 0.88 2.01 2.733(5) 138.0 .
O3 H3 O4 0.84 1.93 2.757(4) 167.6 3_675
N1 H1 O3 0.88 2.01 2.733(5) 138.0 .
O3 H3 O4 0.84 1.93 2.757(4) 167.6 3_675
N1 H1 O3 0.88 2.01 2.733(5) 138.0 .
O3 H3 O4 0.84 1.93 2.757(4) 167.6 3_675
N1 H1 O3 0.88 2.01 2.733(5) 138.0 .
O3 H3 O4 0.84 1.93 2.757(4) 167.6 3_675
N1 H1 O3 0.88 2.01 2.733(5) 138.0 .
O3 H3 O4 0.84 1.93 2.757(4) 167.6 3_675
N1 H1 O3 0.88 2.01 2.733(5) 138.0 .
O3 H3 O4 0.84 1.93 2.757(4) 167.6 3_675
N1 H1 O3 0.88 2.01 2.733(5) 138.0 .
O3 H3 O4 0.84 1.93 2.757(4) 167.6 3_675
N1 H1 O3 0.88 2.01 2.733(5) 138.0 .
O3 H3 O4 0.84 1.93 2.757(4) 167.6 3_675
O3 H3 O4 0.84 1.93 2.757(4) 167.6 3_675
N1 H1 O3 0.88 2.01 2.733(5) 138.0 .
O3 H3 O4 0.84 1.93 2.757(4) 167.6 3_675
N1 H1 O3 0.88 2.01 2.733(5) 138.0 .
O3 H3 O4 0.84 1.93 2.757(4) 167.6 3_675
N1 H1 O3 0.88 2.01 2.733(5) 138.0 .
O3 H3 O4 0.84 1.93 2.757(4) 167.6 3_675
N1 H1 O3 0.88 2.01 2.733(5) 138.0 .
O3 H3 O4 0.84 1.93 2.757(4) 167.6 3_675
N1 H1 O3 0.88 2.01 2.733(5) 138.0 .
O3 H3 O4 0.84 1.93 2.757(4) 167.6 3_675
N1 H1 O3 0.88 2.01 2.733(5) 138.0 .
O3 H3 O4 0.84 1.93 2.757(4) 167.6 3_675
N1 H1 O3 0.88 2.01 2.733(5) 138.0 .
O3 H3 O4 0.84 1.93 2.757(4) 167.6 3_675
N1 H1 O3 0.88 2.01 2.733(5) 138.0 .
O3 H3 O4 0.84 1.93 2.757(4) 167.6 3_675
N1 H1 O3 0.88 2.01 2.733(5) 138.0 .
O3 H3 O4 0.84 1.93 2.757(4) 167.6 3_675
N1 H1 O3 0.88 2.01 2.733(5) 138.0 .
O3 H3 O4 0.84 1.93 2.757(4) 167.6 3_675
N1 H1 O3 0.88 2.01 2.733(5) 138.0 .
O3 H3 O4 0.84 1.93 2.757(4) 167.6 3_675
N1 H1 O3 0.88 2.01 2.733(5) 138.0 .
O3 H3 O4 0.84 1.93 2.757(4) 167.6 3_675
N1 H1 O3 0.88 2.01 2.733(5) 138.0 .
O3 H3 O4 0.84 1.93 2.757(4) 167.6 3_675
N1 H1 O3 0.88 2.01 2.733(5) 138.0 .
O3 H3 O4 0.84 1.93 2.757(4) 167.6 3_675
N1 H1 O3 0.88 2.01 2.733(5) 138.0 .

loop_
_geom_torsion_atom_site_label_1
_geom_torsion_atom_site_label_2
_geom_torsion_atom_site_label_3
_geom_torsion_atom_site_label_4
_geom_torsion
C24_a Si1_a O2_a C2_a 173.2(3)
C27 Si1 O2 C2 -69.5(4)
C21 Si1 O2 C2 49.7(4)
O5 S1 N1 C1 -50.7(4)
O4 S1 N1 C1 -178.4(3)
C14 S1 N1 C1 66.4(4)
S1 N1 C1 O1 9.0(6)
S1 N1 C1 C2 -168.5(3)
Si1 O2 C2 C3 -135.6(3)
Si1 O2 C2 C1 107.4(4)
O1 C1 C2 O2 19.9(5)
N1 C1 C2 O2 -162.6(3)
O1 C1 C2 C3 -98.1(5)
N1 C1 C2 C3 79.4(4)
O2 C2 C3 C4 128.8(5)
C1 C2 C3 C4 -113.6(5)
C2 C3 C4 C5 -3.4(8)
C3 C4 C5 C7 105.4(6)
C3 C4 C5 C6 -132.5(5)
C4 C5 C7 O3 -57.9(5)
C6 C5 C7 O3 179.7(4)
C4 C5 C7 C8 -179.3(4)
C6 C5 C7 C8 58.3(5)
O3 C7 C8 C13 -50.4(6)
C5 C7 C8 C13 69.2(6)
O3 C7 C8 C9 128.1(5)
C5 C7 C8 C9 -112.3(5)
C13 C8 C9 C10 -1.3(7)
C7 C8 C9 C10 -179.9(5)
C8 C9 C10 C11 0.5(8)
C9 C10 C11 C12 0.1(9)
C10 C11 C12 C13 0.2(9)
C9 C8 C13 C12 1.6(8)
C7 C8 C13 C12 -179.8(5)
C11 C12 C13 C8 -1.1(9)
O5 S1 C14 C20 23.3(4)
O4 S1 C14 C20 156.4(3)
N1 S1 C14 C20 -93.3(4)
O5 S1 C14 C15 -158.0(3)
O4 S1 C14 C15 -25.0(4)
N1 S1 C14 C15 85.3(4)
C20 C14 C15 C16 -1.1(6)
S1 C14 C15 C16 -179.7(3)
C14 C15 C16 C17 -0.3(7)
C15 C16 C17 C19 2.3(7)
C15 C16 C17 C18 -177.6(5)
C16 C17 C19 C20 -3.0(7)
C18 C17 C19 C20 176.9(4)
C17 C19 C20 C14 1.6(7)
C15 C14 C20 C19 0.4(6)
S1 C14 C20 C19 179.1(3)
O2 Si1 C21 C22 54.8(5)
C24 Si1 C21 C22 -58.9(5)
C27 Si1 C21 C22 175.8(4)
O2 Si1 C21 C23 -177.0(4)
C24 Si1 C21 C23 69.2(5)
C27 Si1 C21 C23 -56.0(5)
O2 Si1 C24 C25 -52.9(5)
C27 Si1 C24 C25 -171.4(5)
C21 Si1 C24 C25 63.9(5)
O2 Si1 C24 C26 174.1(5)
C27 Si1 C24 C26 55.6(5)
C21 Si1 C24 C26 -69.1(5)
O2 Si1 C27 C28 65.5(4)
C24 Si1 C27 C28 178.0(4)
C21 Si1 C27 C28 -52.8(4)
O2 Si1 C27 C29 -61.3(4)
C24 Si1 C27 C29 51.1(5)
C21 Si1 C27 C29 -179.7(4)
C31' C32 C33 C34 -169(2)
C32 C33 C34 C35' -155(2)
C33 C34 C35' C36' 157(3)
